data_7222730
loop_
_publ_author_name
'Klepp, K.O.'
'Harringer, N.A.'
'Presslinger, H.'

_publ_section_title
;
 Ca10 V5.2 Fe0.8 O24, a novel oxometalate with discrete complex anions
;
_journal_name_full
;
Zeitschrift fuer Naturforschung, Teil B. Anorganische Chemie, Organische 
Chemie (42,1987-)
;
_journal_page_first 1112
_journal_page_last 1116
_journal_volume 58
_journal_year 2003
_chemical_formula_sum 'Ca10 Fe0.8 O24 V5.2'
_chemical_name_systematic 'Ca10 (V O4)2 (V0.8 Fe0.2 O4)4'
_space_group_IT_number 62
_symmetry_space_group_name_Hall '-P 2ac 2n'
_symmetry_space_group_name_H-M 'P n m a'
_cell_angle_alpha 90
_cell_angle_beta 90
_cell_angle_gamma 90
_cell_formula_units_Z 2
_cell_length_a 6.803
_cell_length_b 16.015
_cell_length_c 10.418
_cell_volume 1135.042
_citation_journal_id_ASTM ZNBSEN
_cod_data_source_file Klepp_ZNBSEN_2003_874.cif
_cod_data_source_block Ca10Fe0.8O24V5.2
_cod_database_code 7222730

loop_
_symmetry_equiv_pos_as_xyz
x,y,z
-x+1/2,-y,z+1/2
x+1/2,-y+1/2,-z+1/2
-x,y+1/2,-z
-x,-y,-z
x-1/2,y,-z-1/2
-x-1/2,y-1/2,z-1/2
x,-y-1/2,z

loop_
_atom_site_label
_atom_site_type_symbol
_atom_site_fract_x
_atom_site_fract_y
_atom_site_fract_z
_atom_site_occupancy
_atom_site_U_iso_or_equiv
O3 O-2 0.281 0.1514 0.7298 1 0.0
Ca3 Ca+2 0.0463 0.25 0.8159 1 0.0
O4 O-2 0.1828 0.0426 0.5137 1 0.0
Ca2 Ca+2 0.3737 0.09116 0.9365 1 0.0
V2 V+5 0.0243 0.25 0.4215 1 0.0
O1 O-2 0.0427 0.1195 0.9617 1 0.0
Ca1 Ca+2 0.3277 0.1073 0.3328 1 0.0
O2 O-2 0.4242 0.9908 0.7317 1 0.0
O5 O-2 0.448 0.1584 0.1437 1 0.0
O7 O-2 0.442 0.25 0.924 1 0.0
Fe1 Fe+3 0.3603 0.0718 0.6298 0.2 0.0
O6 O-2 0.276 0.25 0.408 1 0.0
V1 V+4 0.3603 0.07181 0.6298 0.8 0.0
